data_2203277
loop_
_publ_author_name
'H\"okelek, Tuncer'
'B\"uy\"ukg\"ung\"or, Orhan'
'Ta\,s, Murat'
'Bat\?i, H\"umeyra'

_publ_section_title <i>N</i>-(3-Chloro-4-methylphenyl)-<i>N</i>'-hydroxy-2-oxo-2-phenylacetamidine
_journal_issue 3
_journal_name_full 'Acta Crystallographica Section E'
_journal_page_first o406
_journal_page_last o408
_journal_paper_doi 10.1107/S1600536804003459
_journal_volume 60
_journal_year 2004
_chemical_formula_iupac 'C15 H13 Cl N2 O2'
_chemical_formula_moiety 'C15 H13 Cl N2 O2'
_chemical_formula_sum 'C15 H13 Cl N2 O2'
_chemical_formula_weight 288.73
_chemical_name_systematic
;
N-(3-chloro-4-methylphenyl)-N'-hydroxy-2-oxo-2-phenylacetamidine
;
_space_group_IT_number 33
_symmetry_cell_setting orthorhombic
_symmetry_space_group_name_Hall 'P 2c -2n'
_symmetry_space_group_name_H-M 'P n a 21'
_atom_sites_solution_hydrogens geom
_atom_sites_solution_primary direct
_atom_sites_solution_secondary difmap
_audit_creation_method SHELXL-97
_cell_angle_alpha 90.00
_cell_angle_beta 90.00
_cell_angle_gamma 90.00
_cell_formula_units_Z 8
_cell_length_a 25.6412(14)
_cell_length_b 4.9773(3)
_cell_length_c 22.3894(16)
_cell_measurement_reflns_used 13878
_cell_measurement_temperature 293(2)
_cell_measurement_theta_max 26.92
_cell_measurement_theta_min 2.30
_cell_volume 2857.4(3)
_computing_cell_refinement X-AREA
_computing_data_collection 'X-AREA (Stoe & Cie, 2002)'
_computing_data_reduction 'X-RED (Stoe & Cie, 2002)'
_computing_molecular_graphics 'ORTEP-3 for Windows (Farrugia, 1997)'
_computing_publication_material 'WinGX (Farrugia, 1999)'
_computing_structure_refinement 'SHELXL97 (Sheldrick, 1997)'
_computing_structure_solution 'SHELXS97 (Sheldrick, 1997)'
_diffrn_ambient_temperature 293(2)
_diffrn_detector_area_resol_mean 6.67
_diffrn_measured_fraction_theta_full 1.000
_diffrn_measured_fraction_theta_max 1.000
_diffrn_measurement_device_type 'Stoe IPDS-2'
_diffrn_measurement_method \f
_diffrn_radiation_monochromator 'plane graphite'
_diffrn_radiation_source 'fine-focus sealed tube'
_diffrn_radiation_type MoK\a
_diffrn_radiation_wavelength 0.71073
_diffrn_reflns_av_R_equivalents 0.0913
_diffrn_reflns_av_sigmaI/netI 0.1009
_diffrn_reflns_limit_h_max 33
_diffrn_reflns_limit_h_min -34
_diffrn_reflns_limit_k_max 5
_diffrn_reflns_limit_k_min -6
_diffrn_reflns_limit_l_max 29
_diffrn_reflns_limit_l_min -29
_diffrn_reflns_number 32785
_diffrn_reflns_theta_full 28.24
_diffrn_reflns_theta_max 28.24
_diffrn_reflns_theta_min 1.59
_diffrn_standards_decay_% 0
_diffrn_standards_number 0
_exptl_absorpt_coefficient_mu 0.270
_exptl_absorpt_correction_type none
_exptl_crystal_colour 'pale yellow'
_exptl_crystal_density_diffrn 1.342
_exptl_crystal_density_method 'not measured'
_exptl_crystal_description 'rod shaped'
_exptl_crystal_F_000 1200
_exptl_crystal_size_max 0.40
_exptl_crystal_size_mid 0.30
_exptl_crystal_size_min 0.15
_refine_diff_density_max 0.162
_refine_diff_density_min -0.147
_refine_ls_abs_structure_details 'Flack (1983); 3418 Friedel pairs'
_refine_ls_abs_structure_Flack 0.42(6)
_refine_ls_extinction_coef 0.0088(5)
_refine_ls_extinction_expression Fc^*^=kFc[1+0.001xFc^2^\l^3^/sin(2\q)]^-1/4^
_refine_ls_extinction_method SHELXL97
_refine_ls_goodness_of_fit_ref 0.753
_refine_ls_hydrogen_treatment constr
_refine_ls_matrix_type full
_refine_ls_number_parameters 367
_refine_ls_number_reflns 7041
_refine_ls_number_restraints 1
_refine_ls_restrained_S_all 0.753
_refine_ls_R_factor_all 0.0980
_refine_ls_R_factor_gt 0.0413
_refine_ls_shift/su_max 0.000
_refine_ls_shift/su_mean 0.000
_refine_ls_structure_factor_coef Fsqd
_refine_ls_weighting_details 'calc w = 1/[\s^2^(Fo^2^)+(0.0463P)^2^] where P = (Fo^2^+2Fc^2^)/3'
_refine_ls_weighting_scheme calc
_refine_ls_wR_factor_gt 0.0878
_refine_ls_wR_factor_ref 0.0996
_reflns_number_gt 3175
_reflns_number_total 7041
_reflns_threshold_expression I>2\s(I)
_cod_data_source_file ci6337.cif
_cod_data_source_block I
_cod_database_code 2203277
_cod_database_fobs_code 2203277

loop_
_symmetry_equiv_pos_as_xyz
'x, y, z'
'-x, -y, z+1/2'
'-x+1/2, y+1/2, z+1/2'
'x+1/2, -y+1/2, z'

loop_
_atom_site_label
_atom_site_fract_x
_atom_site_fract_y
_atom_site_fract_z
_atom_site_U_iso_or_equiv
_atom_site_adp_type
_atom_site_calc_flag
_atom_site_refinement_flags
_atom_site_occupancy
_atom_site_type_symbol
Cl1 -0.20397(3) 0.3646(3) 0.08262(5) 0.1223(4) Uani d . 1 Cl
O1 0.02413(7) 0.4379(4) 0.18187(9) 0.0815(6) Uani d . 1 O
O2 0.06502(6) 0.4247(5) -0.01021(8) 0.0888(7) Uani d . 1 O
H2 0.0905 0.4623 -0.0306 0.133 Uiso calc R 1 H
N1 -0.00806(7) 0.3135(6) 0.06172(11) 0.0809(8) Uani d . 1 N
H1 -0.0130 0.3751 0.0263 0.097 Uiso calc R 1 H
N2 0.08091(7) 0.3792(5) 0.04948(9) 0.0671(6) Uani d . 1 N
C1 -0.05266(9) 0.2123(6) 0.09121(13) 0.0644(7) Uani d . 1 C
C2 -0.10019(9) 0.3230(7) 0.07668(15) 0.0749(8) Uani d . 1 C
H2A -0.1023 0.4607 0.0487 0.090 Uiso calc R 1 H
C3 -0.14466(10) 0.2278(7) 0.10404(15) 0.0753(9) Uani d . 1 C
C4 -0.14337(11) 0.0349(7) 0.14752(17) 0.0866(9) Uani d . 1 C
C5 -0.09529(13) -0.0774(7) 0.15976(18) 0.0978(11) Uani d . 1 C
H5 -0.0932 -0.2124 0.1884 0.117 Uiso calc R 1 H
C6 -0.05008(10) 0.0032(7) 0.13112(16) 0.0805(8) Uani d . 1 C
H6 -0.0186 -0.0826 0.1388 0.097 Uiso calc R 1 H
C7 0.04148(8) 0.3253(6) 0.08261(12) 0.0604(7) Uani d . 1 C
C8 0.05319(9) 0.3201(6) 0.14830(12) 0.0604(7) Uani d . 1 C
C9 0.10153(9) 0.1852(5) 0.16941(12) 0.0547(7) Uani d . 1 C
C10 0.12172(11) 0.2645(6) 0.22378(15) 0.0766(9) Uani d . 1 C
H10 0.1051 0.3978 0.2458 0.092 Uiso calc R 1 H
C11 0.16667(12) 0.1454(7) 0.24542(15) 0.0863(10) Uani d . 1 C
H11 0.1804 0.1997 0.2819 0.104 Uiso calc R 1 H
C12 0.19052(11) -0.0483(7) 0.21392(15) 0.0822(9) Uani d . 1 C
H12 0.2208 -0.1265 0.2287 0.099 Uiso calc R 1 H
C13 0.17088(10) -0.1313(6) 0.16079(15) 0.0800(9) Uani d . 1 C
H13 0.1875 -0.2678 0.1397 0.096 Uiso calc R 1 H
C14 0.12639(9) -0.0142(6) 0.13776(13) 0.0664(7) Uani d . 1 C
H14 0.1133 -0.0698 0.1010 0.080 Uiso calc R 1 H
C15 -0.19151(15) -0.0510(10) 0.1825(2) 0.1364(17) Uani d . 1 C
H15A -0.2198 -0.0836 0.1554 0.205 Uiso calc R 1 H
H15B -0.2011 0.0890 0.2099 0.205 Uiso calc R 1 H
H15C -0.1840 -0.2123 0.2044 0.205 Uiso calc R 1 H
Cl1' 0.04507(3) 0.2216(2) 0.45069(5) 0.1152(4) Uani d . 1 Cl
O1' 0.27102(6) 0.0067(4) 0.34046(9) 0.0776(6) Uani d . 1 O
O2' 0.31347(6) -0.0313(5) 0.53234(9) 0.0898(7) Uani d . 1 O
H2' 0.3386 -0.0813 0.5521 0.135 Uiso calc R 1 H
N1' 0.24103(7) 0.1175(5) 0.46284(10) 0.0690(6) Uani d . 1 N
H1' 0.2347 0.0401 0.4964 0.083 Uiso calc R 1 H
N2' 0.32912(7) 0.0157(5) 0.47350(9) 0.0682(6) Uani d . 1 N
C1' 0.19930(9) 0.2558(6) 0.43612(13) 0.0617(7) Uani d . 1 C
C2' 0.14888(9) 0.1805(6) 0.45255(16) 0.0689(8) Uani d . 1 C
H2'A 0.1435 0.0427 0.4799 0.083 Uiso calc R 1 H
C3' 0.10738(10) 0.3142(8) 0.42744(17) 0.0783(10) Uani d . 1 C
C4' 0.11279(12) 0.5175(7) 0.38652(17) 0.0834(10) Uani d . 1 C
C5' 0.16413(11) 0.5932(6) 0.37281(16) 0.0817(9) Uani d . 1 C
H5' 0.1697 0.7333 0.3461 0.098 Uiso calc R 1 H
C6' 0.20632(10) 0.4664(6) 0.39774(14) 0.0708(8) Uani d . 1 C
H6' 0.2399 0.5238 0.3885 0.085 Uiso calc R 1 H
C7' 0.29039(8) 0.0934(6) 0.44109(11) 0.0595(7) Uani d . 1 C
C8' 0.30250(8) 0.1000(6) 0.37548(12) 0.0577(6) Uani d . 1 C
C9' 0.35389(9) 0.2035(5) 0.35574(13) 0.0569(7) Uani d . 1 C
C10' 0.37528(11) 0.1050(7) 0.30424(14) 0.0825(9) Uani d . 1 C
H10' 0.3574 -0.0239 0.2823 0.099 Uiso calc R 1 H
C11' 0.42325(14) 0.1952(8) 0.28455(17) 0.0966(11) Uani d . 1 C
H11' 0.4379 0.1228 0.2501 0.116 Uiso calc R 1 H
C12' 0.44882(11) 0.3878(8) 0.31511(17) 0.0918(10) Uani d . 1 C
H12' 0.4809 0.4494 0.3013 0.110 Uiso calc R 1 H
C13' 0.42803(11) 0.4930(7) 0.36600(16) 0.0843(9) Uani d . 1 C
H13' 0.4457 0.6273 0.3866 0.101 Uiso calc R 1 H
C14' 0.38063(10) 0.4003(6) 0.38705(13) 0.0696(7) Uani d . 1 C
H14' 0.3667 0.4698 0.4222 0.084 Uiso calc R 1 H
C15' 0.06702(15) 0.6585(9) 0.3567(2) 0.1249(16) Uani d . 1 C
H15D 0.0457 0.5283 0.3366 0.187 Uiso calc R 1 H
H15E 0.0799 0.7867 0.3282 0.187 Uiso calc R 1 H
H15F 0.0466 0.7496 0.3864 0.187 Uiso calc R 1 H

loop_
_atom_site_aniso_label
_atom_site_aniso_U_11
_atom_site_aniso_U_22
_atom_site_aniso_U_33
_atom_site_aniso_U_12
_atom_site_aniso_U_13
_atom_site_aniso_U_23
Cl1 0.0428(4) 0.2051(11) 0.1189(8) -0.0002(5) -0.0020(4) 0.0014(8)
O1 0.0586(10) 0.1173(16) 0.0687(12) 0.0230(10) 0.0087(10) -0.0126(12)
O2 0.0459(8) 0.167(2) 0.0535(11) -0.0069(11) 0.0000(8) 0.0241(13)
N1 0.0386(10) 0.140(2) 0.0638(15) -0.0061(12) -0.0016(10) 0.0255(15)
N2 0.0435(10) 0.1076(18) 0.0502(13) -0.0002(10) 0.0011(10) 0.0064(12)
C1 0.0427(14) 0.092(2) 0.0590(18) -0.0071(12) 0.0043(12) -0.0001(17)
C2 0.0446(14) 0.115(2) 0.0652(19) -0.0099(14) -0.0024(13) 0.0099(17)
C3 0.0446(15) 0.119(3) 0.062(2) -0.0145(14) 0.0052(13) -0.0104(18)
C4 0.0646(17) 0.110(2) 0.085(2) -0.0304(17) 0.0074(16) -0.003(2)
C5 0.092(2) 0.094(2) 0.107(3) -0.0260(19) 0.005(2) 0.029(2)
C6 0.0620(15) 0.084(2) 0.095(2) -0.0054(15) -0.0017(16) 0.0142(19)
C7 0.0376(11) 0.0844(18) 0.0591(16) 0.0043(11) 0.0009(11) 0.0046(15)
C8 0.0458(12) 0.0802(18) 0.0552(16) 0.0002(12) 0.0059(12) 0.0032(15)
C9 0.0471(13) 0.0682(18) 0.0487(16) 0.0010(11) 0.0016(11) 0.0009(13)
C10 0.0750(18) 0.097(2) 0.0576(17) 0.0225(15) -0.0068(15) -0.0152(17)
C11 0.082(2) 0.109(2) 0.068(2) 0.0175(18) -0.0279(16) -0.015(2)
C12 0.0643(16) 0.105(3) 0.077(2) 0.0247(16) -0.0164(14) -0.0047(19)
C13 0.0730(17) 0.089(2) 0.078(2) 0.0275(15) -0.0046(15) -0.0105(18)
C14 0.0588(13) 0.0801(18) 0.0603(16) 0.0044(14) -0.0043(13) -0.0132(15)
C15 0.096(2) 0.188(4) 0.125(3) -0.066(3) 0.030(2) 0.018(3)
Cl1' 0.0425(3) 0.1770(10) 0.1260(8) 0.0026(4) 0.0056(4) -0.0624(8)
O1' 0.0542(10) 0.1179(16) 0.0609(11) -0.0087(10) -0.0092(9) -0.0115(12)
O2' 0.0514(9) 0.166(2) 0.0519(11) 0.0075(12) 0.0031(8) 0.0135(13)
N1' 0.0416(11) 0.1079(17) 0.0574(14) 0.0069(10) 0.0039(10) 0.0074(13)
N2' 0.0444(10) 0.112(2) 0.0486(13) 0.0020(11) -0.0006(9) 0.0062(13)
C1' 0.0419(13) 0.0799(19) 0.0632(19) 0.0024(12) -0.0012(13) -0.0136(17)
C2' 0.0480(14) 0.087(2) 0.072(2) 0.0005(12) 0.0023(14) -0.0113(17)
C3' 0.0447(15) 0.102(3) 0.088(2) 0.0125(14) -0.0038(15) -0.040(2)
C4' 0.0712(18) 0.093(2) 0.086(2) 0.0331(17) -0.0223(16) -0.036(2)
C5' 0.0739(19) 0.079(2) 0.092(2) 0.0154(15) -0.0063(16) -0.0150(18)
C6' 0.0521(14) 0.0758(19) 0.084(2) 0.0070(13) -0.0023(14) -0.0088(19)
C7' 0.0390(11) 0.0871(19) 0.0524(16) -0.0031(11) -0.0035(11) -0.0022(15)
C8' 0.0412(12) 0.0752(18) 0.0567(16) 0.0024(11) -0.0048(11) -0.0006(14)
C9' 0.0454(13) 0.0698(18) 0.0556(17) 0.0009(11) -0.0012(12) 0.0011(14)
C10' 0.0682(18) 0.115(3) 0.0647(19) -0.0108(17) 0.0145(15) -0.0148(19)
C11' 0.081(2) 0.121(3) 0.087(3) -0.005(2) 0.033(2) -0.008(2)
C12' 0.0589(16) 0.121(3) 0.096(3) -0.0160(19) 0.0134(17) 0.018(2)
C13' 0.0604(16) 0.100(2) 0.092(2) -0.0200(15) -0.0033(16) 0.005(2)
C14' 0.0569(14) 0.0792(19) 0.0729(18) -0.0025(13) 0.0058(13) -0.0093(16)
C15' 0.090(2) 0.147(3) 0.138(4) 0.063(2) -0.040(2) -0.044(3)

loop_
_atom_type_symbol
_atom_type_description
_atom_type_scat_dispersion_real
_atom_type_scat_dispersion_imag
_atom_type_scat_source
C C 0.0033 0.0016 'International Tables Vol C Tables 4.2.6.8 and 6.1.1.4'
H H 0.0000 0.0000 'International Tables Vol C Tables 4.2.6.8 and 6.1.1.4'
Cl Cl 0.1484 0.1585 'International Tables Vol C Tables 4.2.6.8 and 6.1.1.4'
N N 0.0061 0.0033 'International Tables Vol C Tables 4.2.6.8 and 6.1.1.4'
O O 0.0106 0.0060 'International Tables Vol C Tables 4.2.6.8 and 6.1.1.4'

loop_
_geom_angle_atom_site_label_1
_geom_angle_atom_site_label_2
_geom_angle_atom_site_label_3
_geom_angle
_geom_angle_publ_flag
N2 O2 H2 109.5 ?
C7 N1 C1 127.8(2) yes
C7 N1 H1 116.1 ?
C1 N1 H1 116.1 ?
C7 N2 O2 110.65(18) yes
C6 C1 C2 120.0(3) ?
C6 C1 N1 122.4(2) yes
C2 C1 N1 117.6(3) yes
C1 C2 C3 119.3(3) ?
C1 C2 H2A 120.3 ?
C3 C2 H2A 120.3 ?
C4 C3 C2 122.5(3) ?
C4 C3 Cl1 119.6(2) yes
C2 C3 Cl1 117.9(3) yes
C3 C4 C5 116.5(3) ?
C3 C4 C15 122.9(3) yes
C5 C4 C15 120.5(4) yes
C4 C5 C6 122.6(3) ?
C4 C5 H5 118.7 ?
C6 C5 H5 118.7 ?
C1 C6 C5 118.7(3) ?
C1 C6 H6 120.6 ?
C5 C6 H6 120.6 ?
N2 C7 N1 123.3(2) yes
N2 C7 C8 114.4(2) yes
N1 C7 C8 121.7(2) yes
O1 C8 C9 122.3(3) yes
O1 C8 C7 118.5(2) yes
C9 C8 C7 119.1(2) yes
C14 C9 C10 119.1(2) ?
C14 C9 C8 123.2(2) yes
C10 C9 C8 117.6(2) yes
C9 C10 C11 119.9(3) ?
C9 C10 H10 120.0 ?
C11 C10 H10 120.0 ?
C12 C11 C10 120.2(3) ?
C12 C11 H11 119.9 ?
C10 C11 H11 119.9 ?
C11 C12 C13 120.7(3) ?
C11 C12 H12 119.7 ?
C13 C12 H12 119.7 ?
C12 C13 C14 120.4(3) ?
C12 C13 H13 119.8 ?
C14 C13 H13 119.8 ?
C9 C14 C13 119.7(3) ?
C9 C14 H14 120.2 ?
C13 C14 H14 120.2 ?
C4 C15 H15A 109.5 ?
C4 C15 H15B 109.5 ?
H15A C15 H15B 109.5 ?
C4 C15 H15C 109.5 ?
H15A C15 H15C 109.5 ?
H15B C15 H15C 109.5 ?
N2' O2' H2' 109.5 ?
C7' N1' C1' 126.8(2) yes
C7' N1' H1' 116.6 ?
C1' N1' H1' 116.6 ?
C7' N2' O2' 111.09(18) yes
C6' C1' C2' 119.6(3) ?
C6' C1' N1' 122.9(2) yes
C2' C1' N1' 117.5(3) yes
C3' C2' C1' 118.6(3) ?
C3' C2' H2'A 120.7 ?
C1' C2' H2'A 120.7 ?
C4' C3' C2' 123.5(3) ?
C4' C3' Cl1' 119.2(2) yes
C2' C3' Cl1' 117.4(3) yes
C3' C4' C5' 116.0(3) ?
C3' C4' C15' 123.7(4) yes
C5' C4' C15' 120.2(4) yes
C6' C5' C4' 121.8(3) ?
C6' C5' H5' 119.1 ?
C4' C5' H5' 119.1 ?
C1' C6' C5' 120.3(3) ?
C1' C6' H6' 119.8 ?
C5' C6' H6' 119.8 ?
N2' C7' N1' 122.8(2) yes
N2' C7' C8' 113.44(19) yes
N1' C7' C8' 122.7(2) yes
O1' C8' C9' 122.0(2) yes
O1' C8' C7' 119.0(2) yes
C9' C8' C7' 118.9(2) yes
C10' C9' C14' 118.8(2) ?
C10' C9' C8' 118.9(3) yes
C14' C9' C8' 122.3(2) yes
C9' C10' C11' 120.6(3) ?
C9' C10' H10' 119.7 ?
C11' C10' H10' 119.7 ?
C12' C11' C10' 120.1(3) ?
C12' C11' H11' 119.9 ?
C10' C11' H11' 119.9 ?
C11' C12' C13' 120.5(3) ?
C11' C12' H12' 119.8 ?
C13' C12' H12' 119.7 ?
C12' C13' C14' 120.0(3) ?
C12' C13' H13' 120.0 ?
C14' C13' H13' 120.0 ?
C13' C14' C9' 119.9(3) ?
C13' C14' H14' 120.1 ?
C9' C14' H14' 120.1 ?
C4' C15' H15D 109.5 ?
C4' C15' H15E 109.5 ?
H15D C15' H15E 109.5 ?
C4' C15' H15F 109.5 ?
H15D C15' H15F 109.5 ?
H15E C15' H15F 109.5 ?

loop_
_geom_bond_atom_site_label_1
_geom_bond_atom_site_label_2
_geom_bond_distance
_geom_bond_publ_flag
Cl1 C3 1.734(3) yes
O1 C8 1.210(3) yes
O2 N2 1.416(3) yes
O2 H2 0.82 ?
N1 C7 1.355(3) yes
N1 C1 1.413(3) yes
N1 H1 0.86 ?
N2 C7 1.282(3) yes
C1 C6 1.373(4) ?
C1 C2 1.377(4) ?
C2 C3 1.378(4) ?
C2 H2A 0.93 ?
C3 C4 1.368(5) ?
C4 C5 1.381(5) ?
C4 C15 1.523(4) ?
C5 C6 1.384(4) ?
C5 H5 0.93 ?
C6 H6 0.93 ?
C7 C8 1.501(4) yes
C8 C9 1.487(3) yes
C9 C14 1.376(4) ?
C9 C10 1.380(4) ?
C10 C11 1.384(4) ?
C10 H10 0.93 ?
C11 C12 1.342(4) ?
C11 H11 0.93 ?
C12 C13 1.356(4) ?
C12 H12 0.93 ?
C13 C14 1.381(4) ?
C13 H13 0.93 ?
C14 H14 0.93 ?
C15 H15A 0.96 ?
C15 H15B 0.96 ?
C15 H15C 0.96 ?
Cl1' C3' 1.742(3) yes
O1' C8' 1.217(3) yes
O2' N2' 1.397(3) yes
O2' H2' 0.82 ?
N1' C7' 1.361(3) yes
N1' C1' 1.406(3) yes
N1' H1' 0.86 ?
N2' C7' 1.289(3) yes
C1' C6' 1.367(4) ?
C1' C2' 1.395(4) ?
C2' C3' 1.375(4) ?
C2' H2'A 0.9300 ?
C3' C4' 1.372(5) ?
C4' C5' 1.403(5) ?
C4' C15' 1.522(4) ?
C5' C6' 1.371(4) ?
C5' H5' 0.93 ?
C6' H6' 0.93 ?
C7' C8' 1.502(4) yes
C8' C9' 1.482(3) yes
C9' C10' 1.368(4) ?
C9' C14' 1.386(4) ?
C10' C11' 1.382(4) ?
C10' H10' 0.93 ?
C11' C12' 1.348(5) ?
C11' H11' 0.93 ?
C12' C13' 1.363(5) ?
C12' H12' 0.93 ?
C13' C14' 1.383(4) ?
C13' H13' 0.93 ?
C14' H14' 0.93 ?
C15' H15D 0.96 ?
C15' H15E 0.96 ?
C15' H15F 0.96 ?

loop_
_geom_torsion_atom_site_label_1
_geom_torsion_atom_site_label_2
_geom_torsion_atom_site_label_3
_geom_torsion_atom_site_label_4
_geom_torsion
_geom_torsion_publ_flag
C7 N1 C1 C6 -32.2(5) ?
C7 N1 C1 C2 150.7(3) ?
C6 C1 C2 C3 2.1(5) ?
N1 C1 C2 C3 179.4(3) ?
C1 C2 C3 C4 3.2(5) ?
C1 C2 C3 Cl1 -177.8(3) ?
C2 C3 C4 C5 -5.0(5) ?
Cl1 C3 C4 C5 176.1(3) ?
C2 C3 C4 C15 173.5(4) ?
Cl1 C3 C4 C15 -5.5(5) ?
C3 C4 C5 C6 1.6(5) ?
C15 C4 C5 C6 -176.9(4) ?
C2 C1 C6 C5 -5.3(5) ?
N1 C1 C6 C5 177.6(3) ?
C4 C5 C6 C1 3.4(6) ?
O2 N2 C7 N1 0.3(4) ?
O2 N2 C7 C8 -170.2(2) yes
C1 N1 C7 N2 168.1(3) yes
C1 N1 C7 C8 -22.0(5) ?
N2 C7 C8 O1 133.0(3) yes
N1 C7 C8 O1 -37.6(4) yes
N2 C7 C8 C9 -43.3(4) yes
N1 C7 C8 C9 146.0(3) yes
O1 C8 C9 C14 159.4(3) yes
C7 C8 C9 C14 -24.4(4) yes
O1 C8 C9 C10 -20.0(4) yes
C7 C8 C9 C10 156.2(3) yes
C14 C9 C10 C11 0.6(5) ?
C8 C9 C10 C11 -180.0(3) ?
C9 C10 C11 C12 -0.5(5) ?
C10 C11 C12 C13 -0.4(6) ?
C11 C12 C13 C14 1.1(5) ?
C10 C9 C14 C13 0.0(4) ?
C8 C9 C14 C13 -179.3(3) ?
C12 C13 C14 C9 -0.9(5) ?
C7' N1' C1' C6' -26.1(4) ?
C7' N1' C1' C2' 157.3(3) ?
C6' C1' C2' C3' 2.7(4) ?
N1' C1' C2' C3' 179.5(3) ?
C1' C2' C3' C4' 0.5(5) ?
C1' C2' C3' Cl1' -178.1(2) ?
C2' C3' C4' C5' -2.6(5) ?
Cl1' C3' C4' C5' 176.0(2) ?
C2' C3' C4' C15' 177.4(3) ?
Cl1' C3' C4' C15' -4.0(4) ?
C3' C4' C5' C6' 1.6(5) ?
C15' C4' C5' C6' -178.4(3) ?
C2' C1' C6' C5' -3.7(4) ?
N1' C1' C6' C5' 179.8(3) ?
C4' C5' C6' C1' 1.5(5) ?
O2' N2' C7' N1' -1.4(4) ?
O2' N2' C7' C8' -169.8(2) yes
C1' N1' C7' N2' 164.3(3) yes
C1' N1' C7' C8' -28.4(4) ?
N2' C7' C8' O1' 134.9(3) yes
N1' C7' C8' O1' -33.5(4) yes
N2' C7' C8' C9' -41.2(4) yes
N1' C7' C8' C9' 150.5(2) yes
O1' C8' C9' C10' -25.5(4) yes
C7' C8' C9' C10' 150.4(3) yes
O1' C8' C9' C14' 153.2(3) yes
C7' C8' C9' C14' -30.8(4) yes
C14' C9' C10' C11' 1.6(5) ?
C8' C9' C10' C11' -179.6(3) ?
C9' C10' C11' C12' -2.0(6) ?
C10' C11' C12' C13' 0.8(6) ?
C11' C12' C13' C14' 0.7(5) ?
C12' C13' C14' C9' -1.1(5) ?
C10' C9' C14' C13' 0.0(4) ?
C8' C9' C14' C13' -178.8(3) ?

loop_
_cod_related_entry_id
_cod_related_entry_database
_cod_related_entry_code
1 ChemSpider 24732702
